data_2202334
loop_
_publ_author_name
'Srinivasan, Bikshandarkoil R. '
'Dhuri, Sunder N. '
'N\"ather, Christian'
'Bensch, Wolfgang'

_publ_section_title
;
 1,4-Dimethylpiperazinium tetrathiotungstate(VI)
;
_journal_issue 8
_journal_name_full 'Acta Crystallographica Section E'
_journal_page_first m681
_journal_page_last m683
_journal_paper_doi 10.1107/S1600536803016040
_journal_volume 59
_journal_year 2003
_chemical_formula_iupac '(C6 H16 N2) [W1 S4]'
_chemical_formula_moiety 'C6 H16 N2 2+, S4 W 2-'
_chemical_formula_sum 'C6 H16 N2 S4 W'
_chemical_formula_weight 428.30
_chemical_name_systematic
;
1,4-dimethylpiperazinium tetrathiotungstate(VI)
;
_space_group_IT_number 61
_symmetry_cell_setting orthorhombic
_symmetry_space_group_name_Hall '-P 2ac 2ab'
_symmetry_space_group_name_H-M 'P b c a'
_atom_sites_solution_hydrogens geom
_atom_sites_solution_primary direct
_atom_sites_solution_secondary difmap
_audit_creation_method SHELXL-97
_cell_angle_alpha 90.00
_cell_angle_beta 90.00
_cell_angle_gamma 90.00
_cell_formula_units_Z 8
_cell_length_a 13.3792(11)
_cell_length_b 12.6369(7)
_cell_length_c 14.9381(9)
_cell_measurement_reflns_used 8000
_cell_measurement_temperature 293(2)
_cell_measurement_theta_max 23
_cell_measurement_theta_min 15
_cell_volume 2525.6(3)
_computing_cell_refinement IPDS
_computing_data_collection 'IPDS (Stoe & Cie, 1998)'
_computing_data_reduction IPDS
_computing_molecular_graphics 'XP in SHELXTL (Bruker, 1998)'
_computing_publication_material 'CIFTAB in SHELXL97'
_computing_structure_refinement 'SHELXL97 (Sheldrick, 1997)'
_computing_structure_solution 'SHELXS97 (Sheldrick, 1990)'
_diffrn_ambient_temperature 293(2)
_diffrn_measured_fraction_theta_full 0.962
_diffrn_measured_fraction_theta_max 0.962
_diffrn_measurement_device_type 'Stoe IPDS'
_diffrn_measurement_method \f
_diffrn_radiation_monochromator graphite
_diffrn_radiation_source 'fine-focus sealed tube'
_diffrn_radiation_type MoK\a
_diffrn_radiation_wavelength 0.71073
_diffrn_reflns_av_R_equivalents 0.0412
_diffrn_reflns_av_sigmaI/netI 0.0187
_diffrn_reflns_limit_h_max 17
_diffrn_reflns_limit_h_min -17
_diffrn_reflns_limit_k_max 15
_diffrn_reflns_limit_k_min -15
_diffrn_reflns_limit_l_max 19
_diffrn_reflns_limit_l_min -18
_diffrn_reflns_number 23034
_diffrn_reflns_theta_full 28.03
_diffrn_reflns_theta_max 28.03
_diffrn_reflns_theta_min 2.60
_diffrn_standards_decay_% none
_diffrn_standards_interval_time 0
_diffrn_standards_number 0
_exptl_absorpt_coefficient_mu 9.771
_exptl_absorpt_correction_T_max 0.555
_exptl_absorpt_correction_T_min 0.360
_exptl_absorpt_correction_type numerical
_exptl_absorpt_process_details '(X-SHAPE and X-RED; Stoe & Cie, 1998)'
_exptl_crystal_colour yellow
_exptl_crystal_density_diffrn 2.253
_exptl_crystal_density_method 'not measured'
_exptl_crystal_description block
_exptl_crystal_F_000 1632
_exptl_crystal_size_max 0.14
_exptl_crystal_size_mid 0.09
_exptl_crystal_size_min 0.06
_refine_diff_density_max 1.658
_refine_diff_density_min -1.389
_refine_ls_extinction_coef 0.00187(9)
_refine_ls_extinction_expression Fc^*^=kFc[1+0.001xFc^2^\l^3^/sin(2\q)]^-1/4^
_refine_ls_extinction_method SHELXL97
_refine_ls_goodness_of_fit_ref 1.013
_refine_ls_hydrogen_treatment constr
_refine_ls_matrix_type full
_refine_ls_number_parameters 119
_refine_ls_number_reflns 2946
_refine_ls_number_restraints 0
_refine_ls_restrained_S_all 1.013
_refine_ls_R_factor_all 0.0309
_refine_ls_R_factor_gt 0.0246
_refine_ls_shift/su_max 0.004
_refine_ls_shift/su_mean 0.000
_refine_ls_structure_factor_coef Fsqd
_refine_ls_weighting_details 'calc w = 1/[\s^2^(Fo^2^)+(0.0453P)^2^] where P = (Fo^2^+2Fc^2^)/3'
_refine_ls_weighting_scheme calc
_refine_ls_wR_factor_gt 0.0632
_refine_ls_wR_factor_ref 0.0668
_reflns_number_gt 2398
_reflns_number_total 2946
_reflns_threshold_expression I>2s(I)
_cod_data_source_file bt6303.cif
_cod_data_source_block I
_cod_database_code 2202334
_cod_database_fobs_code 2202334

loop_
_symmetry_equiv_pos_as_xyz
'x, y, z'
'-x+1/2, -y, z+1/2'
'-x, y+1/2, -z+1/2'
'x+1/2, -y+1/2, -z'
'-x, -y, -z'
'x-1/2, y, -z-1/2'
'x, -y-1/2, z-1/2'
'-x-1/2, y-1/2, z'

loop_
_atom_site_label
_atom_site_fract_x
_atom_site_fract_y
_atom_site_fract_z
_atom_site_U_iso_or_equiv
_atom_site_adp_type
_atom_site_calc_flag
_atom_site_refinement_flags
_atom_site_occupancy
_atom_site_disorder_assembly
_atom_site_disorder_group
_atom_site_type_symbol
W1 0.248391(6) 0.345321(12) 0.628045(7) 0.01946(8) Uani d . 1 . . W
S1 0.10187(5) 0.28939(7) 0.67238(5) 0.03026(18) Uani d . 1 . . S
S2 0.27210(6) 0.29591(8) 0.48747(5) 0.03188(19) Uani d . 1 . . S
S3 0.36779(6) 0.28653(8) 0.71377(6) 0.0422(2) Uani d . 1 . . S
S4 0.24917(5) 0.51921(10) 0.63317(6) 0.0315(2) Uani d . 1 . . S
N1 0.40873(17) 0.5130(2) 0.44850(16) 0.0259(5) Uani d . 1 . . N
H1 0.3655 0.4801 0.4864 0.031 Uiso calc R 1 . . H
C1 0.4875(2) 0.4348(3) 0.4221(2) 0.0301(7) Uani d . 1 . . C
H1A 0.5332 0.4676 0.3801 0.036 Uiso calc R 1 . . H
H1B 0.4563 0.3750 0.3924 0.036 Uiso calc R 1 . . H
C2 0.5454(2) 0.3958(3) 0.5027(2) 0.0298(7) Uani d . 1 . . C
H2A 0.5010 0.3577 0.5426 0.036 Uiso calc R 1 . . H
H2B 0.5975 0.3476 0.4834 0.036 Uiso calc R 1 . . H
C3 0.3513(3) 0.5492(4) 0.3687(2) 0.0462(10) Uani d . 1 . . C
H3A 0.3226 0.4891 0.3389 0.069 Uiso calc R 1 . . H
H3B 0.3953 0.5857 0.3283 0.069 Uiso calc R 1 . . H
H3C 0.2990 0.5963 0.3874 0.069 Uiso calc R 1 . . H
N11 0.49326(17) 0.5178(2) -0.09605(16) 0.0242(5) Uani d . 1 . . N
H11 0.5495 0.4829 -0.1135 0.029 Uiso calc R 1 . . H
C11 0.5237(2) 0.6048(3) -0.0332(2) 0.0271(7) Uani d . 1 . . C
H11A 0.4652 0.6450 -0.0156 0.032 Uiso calc R 1 . . H
H11B 0.5695 0.6524 -0.0634 0.032 Uiso calc R 1 . . H
C12 0.5736(2) 0.5597(3) 0.0492(2) 0.0274(6) Uani d . 1 . . C
H12A 0.6352 0.5247 0.0320 0.033 Uiso calc R 1 . . H
H12B 0.5904 0.6168 0.0899 0.033 Uiso calc R 1 . . H
C13 0.4438(3) 0.5618(3) -0.1780(2) 0.0386(8) Uani d . 1 . . C
H13A 0.4253 0.5048 -0.2172 0.058 Uiso calc R 1 . . H
H13B 0.4893 0.6082 -0.2084 0.058 Uiso calc R 1 . . H
H13C 0.3851 0.6005 -0.1609 0.058 Uiso calc R 1 . . H

loop_
_atom_site_aniso_label
_atom_site_aniso_U_11
_atom_site_aniso_U_22
_atom_site_aniso_U_33
_atom_site_aniso_U_12
_atom_site_aniso_U_13
_atom_site_aniso_U_23
W1 0.01603(10) 0.02096(13) 0.02140(11) 0.00036(3) -0.00050(3) -0.00104(4)
S1 0.0255(3) 0.0339(5) 0.0315(4) -0.0083(3) 0.0074(3) -0.0023(3)
S2 0.0328(3) 0.0385(5) 0.0243(4) -0.0032(3) 0.0054(3) -0.0064(3)
S3 0.0378(4) 0.0442(6) 0.0446(5) 0.0144(4) -0.0204(4) -0.0072(4)
S4 0.0327(5) 0.0186(6) 0.0431(5) -0.0018(3) 0.0004(3) -0.0012(3)
N1 0.0238(11) 0.0298(16) 0.0241(12) -0.0004(10) 0.0030(9) 0.0050(10)
C1 0.0262(14) 0.037(2) 0.0277(16) 0.0034(13) 0.0030(12) -0.0074(13)
C2 0.0298(15) 0.023(2) 0.0365(18) 0.0048(11) 0.0044(13) 0.0008(12)
C3 0.042(2) 0.061(3) 0.035(2) 0.0072(17) -0.0080(14) 0.0092(16)
N11 0.0244(11) 0.0261(15) 0.0221(12) -0.0003(10) 0.0027(9) 0.0019(10)
C11 0.0323(16) 0.0216(19) 0.0273(16) -0.0058(11) 0.0018(12) 0.0013(11)
C12 0.0270(14) 0.0278(19) 0.0274(16) -0.0078(12) -0.0001(11) -0.0009(13)
C13 0.0475(19) 0.045(2) 0.0234(16) 0.0015(16) -0.0049(14) 0.0062(15)

loop_
_atom_type_symbol
_atom_type_description
_atom_type_scat_dispersion_real
_atom_type_scat_dispersion_imag
_atom_type_scat_source
C C 0.0033 0.0016 'International Tables Vol C Tables 4.2.6.8 and 6.1.1.4'
H H 0.0000 0.0000 'International Tables Vol C Tables 4.2.6.8 and 6.1.1.4'
N N 0.0061 0.0033 'International Tables Vol C Tables 4.2.6.8 and 6.1.1.4'
S S 0.1246 0.1234 'International Tables Vol C Tables 4.2.6.8 and 6.1.1.4'
W W -0.8490 6.8722 'International Tables Vol C Tables 4.2.6.8 and 6.1.1.4'

loop_
_geom_angle_atom_site_label_1
_geom_angle_atom_site_label_2
_geom_angle_atom_site_label_3
_geom_angle_site_symmetry_1
_geom_angle_site_symmetry_3
_geom_angle
_geom_angle_publ_flag
S3 W1 S1 . . 111.67(4) y
S3 W1 S4 . . 108.48(3) y
S1 W1 S4 . . 108.46(3) y
S3 W1 S2 . . 110.88(4) y
S1 W1 S2 . . 108.94(3) y
S4 W1 S2 . . 108.32(3) y
C3 N1 C2 . 5_666 111.4(3) y
C3 N1 C1 . . 110.8(3) y
C2 N1 C1 5_666 . 110.4(2) y
C3 N1 H1 . . 108.1 n
C2 N1 H1 5_666 . 108.1 n
C1 N1 H1 . . 108.1 n
N1 C1 C2 . . 111.5(2) y
N1 C1 H1A . . 109.3 n
C2 C1 H1A . . 109.3 n
N1 C1 H1B . . 109.3 n
C2 C1 H1B . . 109.3 n
H1A C1 H1B . . 108.0 n
N1 C2 C1 5_666 . 110.3(3) y
N1 C2 H2A 5_666 . 109.6 n
C1 C2 H2A . . 109.6 n
N1 C2 H2B 5_666 . 109.6 n
C1 C2 H2B . . 109.6 n
H2A C2 H2B . . 108.1 n
N1 C3 H3A . . 109.5 n
N1 C3 H3B . . 109.5 n
H3A C3 H3B . . 109.5 n
N1 C3 H3C . . 109.5 n
H3A C3 H3C . . 109.5 n
H3B C3 H3C . . 109.5 n
C13 N11 C12 . 5_665 111.1(2) y
C13 N11 C11 . . 111.1(3) y
C12 N11 C11 5_665 . 110.4(2) y
C13 N11 H11 . . 108.1 n
C12 N11 H11 5_665 . 108.1 n
C11 N11 H11 . . 108.1 n
N11 C11 C12 . . 110.7(3) y
N11 C11 H11A . . 109.5 n
C12 C11 H11A . . 109.5 n
N11 C11 H11B . . 109.5 n
C12 C11 H11B . . 109.5 n
H11A C11 H11B . . 108.1 n
N11 C12 C11 5_665 . 111.3(2) y
N11 C12 H12A 5_665 . 109.4 n
C11 C12 H12A . . 109.4 n
N11 C12 H12B 5_665 . 109.4 n
C11 C12 H12B . . 109.4 n
H12A C12 H12B . . 108.0 n
N11 C13 H13A . . 109.5 n
N11 C13 H13B . . 109.5 n
H13A C13 H13B . . 109.5 n
N11 C13 H13C . . 109.5 n
H13A C13 H13C . . 109.5 n
H13B C13 H13C . . 109.5 n

loop_
_geom_bond_atom_site_label_1
_geom_bond_atom_site_label_2
_geom_bond_site_symmetry_2
_geom_bond_distance
_geom_bond_publ_flag
W1 S3 . 2.1781(8) y
W1 S1 . 2.1866(7) y
W1 S4 . 2.1988(12) y
W1 S2 . 2.2136(8) y
N1 C3 . 1.491(4) y
N1 C2 5_666 1.495(4) y
N1 C1 . 1.497(4) y
N1 H1 . 0.91 n
C1 C2 . 1.514(5) y
C1 H1A . 0.97 n
C1 H1B . 0.97 n
C2 N1 5_666 1.495(4) y
C2 H2A . 0.97 n
C2 H2B . 0.97 n
C3 H3A . 0.96 n
C3 H3B . 0.96 n
C3 H3C . 0.96 n
N11 C13 . 1.499(4) y
N11 C12 5_665 1.500(4) y
N11 C11 . 1.502(4) y
N11 H11 . 0.91 n
C11 C12 . 1.512(5) y
C11 H11A . 0.97 n
C11 H11B . 0.97 n
C12 N11 5_665 1.500(4) y
C12 H12A . 0.97 n
C12 H12B . 0.97 n
C13 H13A . 0.96 n
C13 H13B . 0.96 n
C13 H13C . 0.96 n

loop_
_geom_hbond_atom_site_label_D
_geom_hbond_atom_site_label_H
_geom_hbond_atom_site_label_A
_geom_hbond_site_symmetry_A
_geom_hbond_distance_DH
_geom_hbond_distance_HA
_geom_hbond_distance_DA
_geom_hbond_angle_DHA
N1 H1 S2 . 0.91 2.64 3.347(3) 135
N1 H1 S4 . 0.91 2.73 3.489(2) 141
N11 H11 S1 6_656 0.91 2.69 3.427(3) 139
N11 H11 S4 6_656 0.91 2.73 3.468(2) 139
